data_7124290
loop_
_publ_author_name
'Preston, Dan'
'Inglis, Amanda R.'
'Garden, Anna L.'
'Kruger, Paul'

_publ_section_title
;
 A symmetry interaction approach to [M2L2]4+ metallocycles and their
 self-catenation
;
_journal_name_full 'Chemical Communications'
_journal_paper_doi 10.1039/C9CC07130J
_journal_year 2019
_chemical_formula_moiety 'C42 H30 N14 Pd2, 4(B F4), 6(C3 H7 N O)'
_chemical_formula_sum 'C60 H72 B4 F16 N20 O6 Pd2'
_chemical_formula_weight 1729.41
_space_group_crystal_system triclinic
_space_group_IT_number 2
_space_group_name_Hall '-P 1'
_space_group_name_H-M_alt 'P -1'
_symmetry_space_group_name_Hall '-P 1'
_symmetry_space_group_name_H-M 'P -1'
_atom_sites_solution_hydrogens geom
_atom_sites_solution_primary dual
_audit_creation_date 2019-07-23
_audit_creation_method
;
Olex2 1.2
(compiled 2018.05.29 svn.r3508 for OlexSys, GUI svn.r5506)
;
_audit_update_record
;
2019-09-06 deposited with the CCDC.    2019-10-08 downloaded from the CCDC.
;
_cell_angle_alpha 95.966(2)
_cell_angle_beta 90.358(2)
_cell_angle_gamma 111.455(3)
_cell_formula_units_Z 1
_cell_length_a 8.7458(3)
_cell_length_b 9.9923(3)
_cell_length_c 22.1097(6)
_cell_measurement_reflns_used 10420
_cell_measurement_temperature 119.98(11)
_cell_measurement_theta_max 72.5390
_cell_measurement_theta_min 3.9870
_cell_volume 1786.50(10)
_computing_cell_refinement 'CrysAlisPro 1.171.39.46e (Rigaku OD, 2018)'
_computing_data_collection 'CrysAlisPro 1.171.39.46e (Rigaku OD, 2018)'
_computing_data_reduction 'CrysAlisPro 1.171.39.46e (Rigaku OD, 2018)'
_computing_molecular_graphics 'Olex2 (Dolomanov et al., 2009)'
_computing_publication_material 'Olex2 (Dolomanov et al., 2009)'
_computing_structure_refinement 'ShelXL (Sheldrick, 2015)'
_computing_structure_solution 'ShelXT (Sheldrick, 2015)'
_diffrn_ambient_environment N~2~
_diffrn_ambient_temperature 119.98(11)
_diffrn_detector 'CCD plate'
_diffrn_detector_area_resol_mean 10.6501
_diffrn_detector_type Atlas
_diffrn_measured_fraction_theta_full 0.999
_diffrn_measured_fraction_theta_max 0.979
_diffrn_measurement_details
;
List of Runs (angles in degrees, time in seconds):

  # Type    Start    End  Width  t~exp~   \w     \q     \k     \f   Frames
#--------------------------------------------------------------------------
  1  \w    -62.00 -13.00   1.00    3.00    --  -38.50 -57.00  60.00   49
  2  \w   -107.00 -65.00   1.00    3.00    --  -38.50 -57.00  60.00   42
  3  \w   -103.00 -67.00   1.00    3.00    --  -38.50 -57.00 150.00   36
  4  \w    -84.00  -2.00   1.00    3.00    --  -38.50 125.00  90.00   82
  5  \w    -99.00 -13.00   1.00    3.00    --  -38.50 -57.00 -60.00   86
  6  \w    -54.00 -13.00   1.00    3.00    --  -38.50 -57.00 150.00   41
  7  \w    -89.00  -2.00   1.00    3.00    --  -38.50 125.00 -90.00   87
  8  \w      7.00  32.00   1.00    3.00    --   42.00  89.00-109.51   25
  9  \w     10.00  35.00   1.00    3.00    --   42.00  84.00  -6.72   25
 10  \w     16.00  41.00   1.00    3.00    --   46.00  81.00 160.56   25
 11  \w     19.00  44.00   1.00    3.00    --   50.00  81.00  32.29   25
 12  \w     19.00  44.00   1.00    3.00    --   50.00  81.00  57.91   25
 13  \w     19.00  44.00   1.00    3.00    --   50.00  81.00-137.88   25
 14  \w     26.00  53.00   1.00    3.00    --   54.00  75.00 -60.04   27
 15  \w     29.00  56.00   1.00    3.00    --   58.00  74.00 118.45   27
 16  \w     30.00  59.00   1.00    3.00    --   58.00  77.00 -32.51   29
 17  \w     32.00  64.00   1.00    3.00    --   62.00  77.00-110.31   32
 18  \w     32.00  59.00   1.00    3.00    --   62.00  77.00 148.24   27
 19  \w     36.00  62.00   1.00    3.00    --   66.00  75.00 177.26   26
 20  \w     37.00  80.00   1.00    3.00    --   66.00  76.00  16.90   43
 21  \w     98.00 125.00   1.00    3.00    --   66.00  75.00 177.26   27
 22  \w     41.00  68.00   1.00    3.00    --   70.00  73.00 -18.12   27
 23  \w     91.00 134.00   1.00    3.00    --   70.00  75.00-156.20   43
 24  \w     42.00  74.00   1.00    3.00    --   70.00  75.00-156.20   32
 25  \w     41.00  66.00   1.00    3.00    --   70.00  76.00 -79.12   25
 26  \w     41.00  68.00   1.00    3.00    --   70.00  75.00  67.27   27
 27  \w     49.00  74.00   1.00   12.00    --   74.00  61.00 -81.52   25
 28  \w     48.00  96.00   1.00   12.00    --   74.00  64.00 157.37   48
 29  \w     51.00 131.00   1.00   12.00    --   78.00  66.00  45.88   80
 30  \w     52.00  86.00   1.00   12.00    --   82.00  76.00  83.86   34
 31  \w     62.00  89.00   1.00   12.00    --   82.00  70.00-127.57   27
 32  \w     55.00  82.00   1.00   12.00    --   82.00  66.00 -21.82   27
 33  \w     61.00  93.00   1.00   12.00    --   86.00  69.00 107.43   32
 34  \w     61.00  89.00   1.00   12.00    --   90.00  71.00 -73.53   28
 35  \w     65.00  96.00   1.00   12.00    --   94.00  72.00-164.64   31
 36  \w     68.00 150.00   1.00   12.00    --   94.00  63.00 -47.58   82
 37  \w    118.00 163.00   1.00   12.00    --   94.00  70.00 -22.10   45
 38  \w     66.00  92.00   1.00   12.00    --   94.00  70.00 -22.10   26
 39  \w     99.00 164.00   1.00   12.00    --   94.00  72.00-164.64   65
 40  \w     73.00 128.00   1.00   12.00    --   98.00  57.00-162.24   55
 41  \w     77.00 171.00   1.00   12.00    --  102.86  61.00  30.00   94
 42  \w     80.00 107.00   1.00   12.00    --  102.86  45.00  30.00   27
 43  \w     52.00 104.00   1.00   12.00    --  102.86 -94.00  30.00   52
 44  \w    144.00 171.00   1.00   12.00    --  102.86  77.00 -30.00   27
 45  \w     73.00 150.00   1.00   12.00    --  102.86  77.00-120.00   77
 46  \w     46.00 128.00   1.00   12.00    --  102.86 -61.00-180.00   82
 47  \w     73.00 156.00   1.00   12.00    --  102.86  77.00  60.00   83
 48  \w     30.00  96.00   1.00   12.00    --  102.86 -94.00 120.00   66
 49  \w    105.00 172.00   1.00   12.00    --  102.86  77.00 -90.00   67
 50  \w     77.00 104.00   1.00   12.00    --  102.86  77.00 -90.00   27
 51  \w     39.00  93.00   1.00   12.00    --  102.86-125.00  30.00   54
 52  \w     75.00 107.00   1.00   12.00    --  102.86  77.00 -30.00   32
 53  \w     73.00 148.00   1.00   12.00    --  102.86  77.00 120.00   75
 54  \w    105.00 174.00   1.00   12.00    --  102.86  77.00 150.00   69
 55  \w     73.00  99.00   1.00   12.00    --  102.86  77.00 150.00   26
 56  \w     79.00 118.00   1.00   12.00    --  102.86-125.00 -30.00   39
 57  \w    140.00 174.00   1.00   12.00    --  102.86  77.00-150.00   34
 58  \w     77.00 111.00   1.00   12.00    --  102.86  77.00-150.00   34
 59  \w     76.00 174.00   1.00   12.00    --  102.86  77.00  90.00   98
 60  \w     28.00 103.00   1.00   12.00    --  102.86 -94.00-180.00   75
;
_diffrn_measurement_device 'four-circle diffractometer'
_diffrn_measurement_device_type 'SuperNova, Dual, Cu at home/near, Atlas'
_diffrn_measurement_method '\w scans'
_diffrn_orient_matrix_type 'CrysAlisPro convention (1999,Acta A55,543-557)'
_diffrn_orient_matrix_UB_11 -0.0359352000
_diffrn_orient_matrix_UB_12 -0.0860356000
_diffrn_orient_matrix_UB_13 0.0555562000
_diffrn_orient_matrix_UB_21 -0.1353766000
_diffrn_orient_matrix_UB_22 -0.1262001000
_diffrn_orient_matrix_UB_23 -0.0380101000
_diffrn_orient_matrix_UB_31 0.1276100000
_diffrn_orient_matrix_UB_32 -0.0668930000
_diffrn_orient_matrix_UB_33 -0.0196987000
_diffrn_radiation_monochromator mirror
_diffrn_radiation_probe x-ray
_diffrn_radiation_type CuK\a
_diffrn_radiation_wavelength 1.54184
_diffrn_reflns_av_R_equivalents 0.0997
_diffrn_reflns_av_unetI/netI 0.0625
_diffrn_reflns_Laue_measured_fraction_full 0.999
_diffrn_reflns_Laue_measured_fraction_max 0.979
_diffrn_reflns_limit_h_max 10
_diffrn_reflns_limit_h_min -10
_diffrn_reflns_limit_k_max 12
_diffrn_reflns_limit_k_min -12
_diffrn_reflns_limit_l_max 27
_diffrn_reflns_limit_l_min -27
_diffrn_reflns_number 31571
_diffrn_reflns_point_group_measured_fraction_full 0.999
_diffrn_reflns_point_group_measured_fraction_max 0.979
_diffrn_reflns_theta_full 67.684
_diffrn_reflns_theta_max 72.886
_diffrn_reflns_theta_min 4.025
_diffrn_source 'micro-focus sealed X-ray tube'
_diffrn_source_type 'SuperNova (Cu) X-ray Source'
_exptl_absorpt_coefficient_mu 4.996
_exptl_absorpt_correction_T_max 1.00000
_exptl_absorpt_correction_T_min 0.62763
_exptl_absorpt_correction_type multi-scan
_exptl_absorpt_process_details
;
CrysAlisPro 1.171.39.46e (Rigaku Oxford Diffraction, 2018)
Empirical absorption correction using spherical harmonics,
 implemented in SCALE3 ABSPACK scaling algorithm.
;
_exptl_crystal_colour 'clear light colourless'
_exptl_crystal_colour_lustre clear
_exptl_crystal_colour_modifier light
_exptl_crystal_colour_primary colourless
_exptl_crystal_density_diffrn 1.607
_exptl_crystal_description block
_exptl_crystal_F_000 876
_exptl_crystal_size_max 0.295
_exptl_crystal_size_mid 0.098
_exptl_crystal_size_min 0.018
_refine_diff_density_max 1.264
_refine_diff_density_min -1.467
_refine_diff_density_rms 0.102
_refine_ls_extinction_method none
_refine_ls_goodness_of_fit_ref 1.032
_refine_ls_hydrogen_treatment constr
_refine_ls_matrix_type full
_refine_ls_number_parameters 493
_refine_ls_number_reflns 6981
_refine_ls_number_restraints 0
_refine_ls_restrained_S_all 1.032
_refine_ls_R_factor_all 0.0610
_refine_ls_R_factor_gt 0.0487
_refine_ls_shift/su_max 0.002
_refine_ls_shift/su_mean 0.000
_refine_ls_structure_factor_coef Fsqd
_refine_ls_weighting_details 'w=1/[\s^2^(Fo^2^)+(0.0692P)^2^+1.6338P] where P=(Fo^2^+2Fc^2^)/3'
_refine_ls_weighting_scheme calc
_refine_ls_wR_factor_gt 0.1207
_refine_ls_wR_factor_ref 0.1310
_reflns_Friedel_coverage 0.000
_reflns_number_gt 5843
_reflns_number_total 6981
_reflns_threshold_expression 'I > 2\s(I)'
_cod_data_source_file c9cc07130j3.cif
_cod_data_source_block dp097c
_cod_database_code 7124290
_shelx_shelxl_version_number 2018/3
_chemical_oxdiff_formula 'C42 H30 B4 F16 N14 Pd2'
_shelx_space_group_comment
;
The symmetry employed for this shelxl refinement is uniquely defined
by the following loop, which should always be used as a source of
symmetry information in preference to the above space-group names.
They are only intended as comments.
;
_reflns_odcompleteness_completeness 99.94
_reflns_odcompleteness_iscentric 1
_reflns_odcompleteness_theta 66.65
_olex2_refinement_description
;
1. Fixed Uiso
 At 1.2 times of:
  All C(H) groups
 At 1.5 times of:
  All C(H,H,H) groups
2.a Aromatic/amide H refined with riding coordinates:
 C10(H10), C16(H16), C7(H7), C14(H14), C21(H21), C12(H12), C5(H5), C20(H20),
 C18(H18), C19(H19), C6(H6), C2(H2), C13(H13), C3(H3), C1(H1), C27(H27),
 C28(H28), C24(H24)
2.b Idealised Me refined as rotating group:
 C22(H22A,H22B,H22C), C26(H26A,H26B,H26C), C25(H25A,H25B,H25C), C23(H23A,H23B,
 H23C), C30(H30A,H30B,H30C), C29(H29A,H29B,H29C)
;
_olex2_submission_special_instructions 'No special instructions were received'
_oxdiff_exptl_absorpt_empirical_details
;
Empirical correction (ABSPACK) includes:
- Absorption correction using spherical harmonics
- Frame scaling
;
_oxdiff_exptl_absorpt_empirical_full_max 1.854
_oxdiff_exptl_absorpt_empirical_full_min 0.691

loop_
_space_group_symop_operation_xyz
'x, y, z'
'-x, -y, -z'

loop_
_atom_site_label
_atom_site_type_symbol
_atom_site_fract_x
_atom_site_fract_y
_atom_site_fract_z
_atom_site_U_iso_or_equiv
_atom_site_adp_type
_atom_site_occupancy
_atom_site_site_symmetry_order
_atom_site_calc_flag
_atom_site_refinement_flags_posn
Pd1 Pd 0.56958(3) 0.45805(3) 0.67696(2) 0.02554(11) Uani 1 1 d .
F4 F 0.3390(3) 0.8031(3) 0.64491(13) 0.0471(7) Uani 1 1 d .
F3 F 0.5946(3) 0.7949(3) 0.64694(13) 0.0488(7) Uani 1 1 d .
F6 F 0.9635(4) 0.6389(4) 0.86099(16) 0.0583(8) Uani 1 1 d .
F1 F 0.5410(4) 0.9424(4) 0.58812(15) 0.0587(8) Uani 1 1 d .
N7 N 0.6066(4) -0.2774(3) 0.36603(15) 0.0263(7) Uani 1 1 d .
F2 F 0.4252(4) 0.7021(4) 0.56117(16) 0.0688(11) Uani 1 1 d .
F8 F 0.8769(5) 0.7324(4) 0.94582(17) 0.0680(10) Uani 1 1 d .
F5 F 0.6937(4) 0.5944(4) 0.87125(17) 0.0676(10) Uani 1 1 d .
N6 N 0.9458(4) 0.4034(3) 0.57983(15) 0.0265(7) Uani 1 1 d .
N4 N 0.7658(4) 0.4402(4) 0.63493(15) 0.0287(7) Uani 1 1 d .
N3 N 0.7468(4) 0.6300(3) 0.71727(15) 0.0245(7) Uani 1 1 d .
F7 F 0.8214(5) 0.4909(4) 0.92860(15) 0.0643(9) Uani 1 1 d .
N1 N 0.4367(4) 0.5409(4) 0.73368(15) 0.0288(7) Uani 1 1 d .
N2 N 0.5370(4) 0.6664(4) 0.76810(15) 0.0281(7) Uani 1 1 d .
O1 O 0.6653(5) 1.0040(4) 0.89513(17) 0.0518(9) Uani 1 1 d .
O3 O 0.7402(5) -0.1968(4) 0.19186(16) 0.0554(10) Uani 1 1 d .
O2 O 0.9560(4) 0.2664(4) 0.69718(19) 0.0505(9) Uani 1 1 d .
N5 N 0.7839(4) 0.3512(4) 0.59062(15) 0.0276(7) Uani 1 1 d .
C11 C 1.0024(5) 0.3305(4) 0.53101(18) 0.0277(8) Uani 1 1 d .
C17 C 0.8304(5) -0.0159(4) 0.42434(17) 0.0240(8) Uani 1 1 d .
N9 N 0.7194(5) 0.1876(4) 0.74875(18) 0.0403(9) Uani 1 1 d .
C4 C 0.7065(5) 0.7170(4) 0.75860(18) 0.0256(8) Uani 1 1 d .
C15 C 0.9451(5) 0.1260(4) 0.45480(18) 0.0256(8) Uani 1 1 d .
C8 C 0.9037(5) 0.6598(4) 0.70081(17) 0.0254(8) Uani 1 1 d .
C10 C 1.0292(5) 0.5264(4) 0.61735(18) 0.0280(8) Uani 1 1 d .
H10 H 1.140929 0.582330 0.618343 0.034 Uiso 1 1 calc R
C16 C 0.8941(5) 0.1978(4) 0.50335(18) 0.0269(8) Uani 1 1 d .
H16 H 0.788552 0.157216 0.517129 0.032 Uiso 1 1 calc R
N8 N 0.7223(5) 1.0542(4) 0.99796(19) 0.0456(10) Uani 1 1 d .
C9 C 0.9119(5) 0.5495(4) 0.65337(18) 0.0258(8) Uani 1 1 d .
C7 C 1.0271(5) 0.7832(4) 0.72707(18) 0.0288(9) Uani 1 1 d .
H7 H 1.135527 0.804979 0.716417 0.035 Uiso 1 1 calc R
C14 C 1.1049(5) 0.1891(5) 0.43530(18) 0.0293(9) Uani 1 1 d .
H14 H 1.140972 0.141603 0.403393 0.035 Uiso 1 1 calc R
C21 C 0.6963(5) -0.1043(4) 0.45419(18) 0.0284(9) Uani 1 1 d .
H21 H 0.679042 -0.075685 0.494117 0.034 Uiso 1 1 calc R
C12 C 1.1599(5) 0.3948(4) 0.51142(19) 0.0283(9) Uani 1 1 d .
H12 H 1.230402 0.484332 0.529954 0.034 Uiso 1 1 calc R
C5 C 0.8237(5) 0.8442(4) 0.78678(19) 0.0295(9) Uani 1 1 d .
H5 H 0.795393 0.905513 0.815251 0.035 Uiso 1 1 calc R
C20 C 0.5905(5) -0.2328(4) 0.42470(18) 0.0279(8) Uani 1 1 d .
H20 H 0.504679 -0.291532 0.445817 0.033 Uiso 1 1 calc R
C18 C 0.8478(5) -0.0655(5) 0.36460(19) 0.0302(9) Uani 1 1 d .
H18 H 0.936321 -0.011624 0.343241 0.036 Uiso 1 1 calc R
C19 C 0.7343(5) -0.1947(4) 0.33664(19) 0.0299(9) Uani 1 1 d .
H19 H 0.747050 -0.224752 0.296396 0.036 Uiso 1 1 calc R
C6 C 0.9850(5) 0.8755(4) 0.77039(19) 0.0311(9) Uani 1 1 d .
H6 H 1.067094 0.959435 0.788495 0.037 Uiso 1 1 calc R
C2 C 0.2875(5) 0.6267(5) 0.7970(2) 0.0355(10) Uani 1 1 d .
H2 H 0.197531 0.634677 0.817026 0.043 Uiso 1 1 calc R
N10 N 0.7542(7) -0.3378(5) 0.1066(2) 0.0608(14) Uani 1 1 d .
C13 C 1.2098(5) 0.3220(5) 0.4633(2) 0.0319(9) Uani 1 1 d .
H13 H 1.315369 0.363185 0.449661 0.038 Uiso 1 1 calc R
C3 C 0.4484(5) 0.7188(5) 0.8066(2) 0.0331(9) Uani 1 1 d .
H3 H 0.488520 0.801681 0.834329 0.040 Uiso 1 1 calc R
C1 C 0.2853(5) 0.5188(5) 0.7513(2) 0.0322(9) Uani 1 1 d .
H1 H 0.191253 0.442270 0.735465 0.039 Uiso 1 1 calc R
C27 C 0.8185(6) 0.1759(5) 0.7052(3) 0.0453(12) Uani 1 1 d .
H27 H 0.781331 0.091886 0.678013 0.054 Uiso 1 1 calc R
C28 C 0.6771(7) -0.2916(6) 0.1495(2) 0.0516(14) Uani 1 1 d .
H28 H 0.562967 -0.334991 0.147714 0.062 Uiso 1 1 calc R
C24 C 0.6962(7) 0.9714(6) 0.9442(3) 0.0501(13) Uani 1 1 d .
H24 H 0.702316 0.880494 0.944418 0.060 Uiso 1 1 calc R
C22 C 0.7178(7) 1.1982(5) 1.0019(3) 0.0484(13) Uani 1 1 d .
H22A H 0.824346 1.268126 1.015328 0.073 Uiso 1 1 calc GR
H22B H 0.638172 1.205722 1.030362 0.073 Uiso 1 1 calc GR
H22C H 0.688013 1.216299 0.962534 0.073 Uiso 1 1 calc GR
B1 B 0.4749(6) 0.8099(5) 0.6108(2) 0.0317(10) Uani 1 1 d .
C26 C 0.5586(7) 0.0758(6) 0.7537(3) 0.0551(14) Uani 1 1 d .
H26A H 0.540915 -0.001857 0.721780 0.083 Uiso 1 1 calc GR
H26B H 0.474992 0.115927 0.750112 0.083 Uiso 1 1 calc GR
H26C H 0.553728 0.039637 0.792489 0.083 Uiso 1 1 calc GR
C25 C 0.7617(9) 0.3155(6) 0.7925(3) 0.0618(16) Uani 1 1 d .
H25A H 0.874651 0.376135 0.789041 0.093 Uiso 1 1 calc GR
H25B H 0.746056 0.287255 0.832935 0.093 Uiso 1 1 calc GR
H25C H 0.692397 0.367937 0.784684 0.093 Uiso 1 1 calc GR
C23 C 0.7520(9) 1.0021(8) 1.0543(3) 0.0698(18) Uani 1 1 d .
H23A H 0.663677 0.995898 1.080764 0.105 Uiso 1 1 calc GR
H23B H 0.853821 1.068032 1.073847 0.105 Uiso 1 1 calc GR
H23C H 0.757956 0.908147 1.045299 0.105 Uiso 1 1 calc GR
B2 B 0.8393(7) 0.6143(6) 0.9022(3) 0.0434(13) Uani 1 1 d .
C30 C 0.9311(11) -0.2733(12) 0.1041(5) 0.107(3) Uani 1 1 d .
H30A H 0.958725 -0.215044 0.070958 0.160 Uiso 1 1 calc GR
H30B H 0.975455 -0.348225 0.098030 0.160 Uiso 1 1 calc GR
H30C H 0.976607 -0.213681 0.141637 0.160 Uiso 1 1 calc GR
C29 C 0.6628(15) -0.4522(9) 0.0598(4) 0.144(6) Uani 1 1 d .
H29A H 0.555070 -0.503532 0.073350 0.216 Uiso 1 1 calc GR
H29B H 0.719440 -0.517786 0.051823 0.216 Uiso 1 1 calc GR
H29C H 0.653108 -0.411131 0.023295 0.216 Uiso 1 1 calc GR

loop_
_atom_site_aniso_label
_atom_site_aniso_U_11
_atom_site_aniso_U_22
_atom_site_aniso_U_33
_atom_site_aniso_U_23
_atom_site_aniso_U_13
_atom_site_aniso_U_12
Pd1 0.02526(16) 0.02225(16) 0.02655(16) -0.00574(10) 0.00195(10) 0.00799(11)
F4 0.0259(13) 0.0521(16) 0.0544(17) -0.0110(13) 0.0146(11) 0.0084(12)
F3 0.0419(15) 0.069(2) 0.0466(16) 0.0169(14) 0.0086(12) 0.0308(14)
F6 0.0507(18) 0.060(2) 0.068(2) 0.0073(16) 0.0254(15) 0.0242(15)
F1 0.069(2) 0.0577(19) 0.0590(19) 0.0204(15) 0.0205(16) 0.0301(16)
N7 0.0295(17) 0.0224(16) 0.0285(17) -0.0018(13) 0.0028(13) 0.0125(13)
F2 0.0420(17) 0.067(2) 0.075(2) -0.0381(18) 0.0050(15) 0.0062(15)
F8 0.071(2) 0.0521(19) 0.078(2) -0.0158(17) 0.0103(18) 0.0253(17)
F5 0.0433(17) 0.086(3) 0.070(2) 0.0284(19) 0.0006(15) 0.0148(17)
N6 0.0221(16) 0.0223(16) 0.0319(17) -0.0059(13) 0.0053(13) 0.0069(13)
N4 0.0300(18) 0.0224(16) 0.0301(17) -0.0069(13) 0.0003(14) 0.0082(14)
N3 0.0257(16) 0.0197(15) 0.0297(16) -0.0018(12) 0.0046(13) 0.0113(13)
F7 0.103(3) 0.0558(19) 0.0508(18) 0.0159(15) 0.0191(17) 0.0460(19)
N1 0.0282(17) 0.0238(16) 0.0292(17) -0.0024(13) 0.0000(13) 0.0050(14)
N2 0.0267(17) 0.0238(16) 0.0295(17) -0.0064(13) 0.0032(13) 0.0066(13)
O1 0.061(2) 0.048(2) 0.044(2) -0.0085(16) -0.0004(17) 0.0217(18)
O3 0.064(2) 0.045(2) 0.0426(19) -0.0081(16) 0.0036(17) 0.0067(18)
O2 0.0345(18) 0.0405(19) 0.073(2) 0.0055(17) 0.0016(16) 0.0097(15)
N5 0.0242(16) 0.0260(17) 0.0316(17) -0.0075(13) 0.0060(13) 0.0108(13)
C11 0.028(2) 0.026(2) 0.030(2) -0.0044(16) 0.0034(16) 0.0132(16)
C17 0.0221(18) 0.0239(19) 0.0275(19) -0.0011(15) 0.0018(14) 0.0114(15)
N9 0.043(2) 0.033(2) 0.040(2) -0.0055(16) -0.0029(17) 0.0108(17)
C4 0.0218(19) 0.027(2) 0.0280(19) -0.0051(15) 0.0019(15) 0.0105(15)
C15 0.0276(19) 0.0228(19) 0.0260(19) -0.0018(15) 0.0043(15) 0.0102(16)
C8 0.0270(19) 0.0234(19) 0.0235(18) -0.0018(15) 0.0010(15) 0.0080(16)
C10 0.0241(19) 0.0247(19) 0.032(2) -0.0040(16) 0.0035(15) 0.0066(16)
C16 0.0232(19) 0.0250(19) 0.031(2) -0.0025(16) 0.0038(15) 0.0091(16)
N8 0.052(2) 0.038(2) 0.043(2) 0.0007(18) 0.0047(18) 0.0142(19)
C9 0.0204(18) 0.0223(18) 0.032(2) -0.0054(15) 0.0006(15) 0.0072(15)
C7 0.026(2) 0.025(2) 0.031(2) -0.0036(16) 0.0040(16) 0.0067(16)
C14 0.029(2) 0.032(2) 0.028(2) -0.0023(16) 0.0059(16) 0.0142(17)
C21 0.029(2) 0.029(2) 0.0265(19) -0.0049(16) 0.0038(15) 0.0117(17)
C12 0.0228(19) 0.027(2) 0.033(2) -0.0021(16) 0.0045(15) 0.0080(16)
C5 0.029(2) 0.0239(19) 0.030(2) -0.0074(15) 0.0048(16) 0.0069(16)
C20 0.0232(19) 0.029(2) 0.0282(19) -0.0058(16) 0.0004(15) 0.0079(16)
C18 0.029(2) 0.030(2) 0.029(2) -0.0010(16) 0.0070(16) 0.0086(17)
C19 0.034(2) 0.026(2) 0.028(2) -0.0005(16) 0.0081(16) 0.0101(17)
C6 0.029(2) 0.027(2) 0.031(2) -0.0066(16) 0.0001(16) 0.0053(17)
C2 0.027(2) 0.037(2) 0.042(2) -0.0005(19) 0.0070(18) 0.0121(18)
N10 0.087(4) 0.038(2) 0.053(3) 0.003(2) 0.030(3) 0.018(2)
C13 0.025(2) 0.033(2) 0.036(2) -0.0024(17) 0.0073(16) 0.0105(17)
C3 0.030(2) 0.031(2) 0.039(2) -0.0044(17) 0.0072(17) 0.0131(17)
C1 0.026(2) 0.032(2) 0.038(2) 0.0013(17) 0.0073(17) 0.0103(17)
C27 0.040(3) 0.035(2) 0.057(3) -0.007(2) -0.005(2) 0.013(2)
C28 0.049(3) 0.043(3) 0.047(3) 0.004(2) 0.009(2) 0.000(2)
C24 0.047(3) 0.033(3) 0.067(4) -0.005(2) 0.009(3) 0.013(2)
C22 0.051(3) 0.036(3) 0.053(3) -0.006(2) 0.008(2) 0.014(2)
B1 0.021(2) 0.034(2) 0.038(3) -0.005(2) 0.0024(18) 0.0095(19)
C26 0.045(3) 0.052(3) 0.060(3) -0.001(3) 0.007(2) 0.010(2)
C25 0.086(4) 0.045(3) 0.049(3) -0.010(2) 0.000(3) 0.021(3)
C23 0.071(4) 0.067(4) 0.068(4) 0.017(3) -0.001(3) 0.020(3)
B2 0.044(3) 0.041(3) 0.048(3) 0.008(2) 0.012(2) 0.018(2)
C30 0.082(6) 0.143(9) 0.125(8) 0.028(7) 0.028(5) 0.073(6)
C29 0.201(11) 0.073(5) 0.081(6) -0.036(4) 0.072(7) -0.028(6)

loop_
_atom_type_symbol
_atom_type_description
_atom_type_scat_dispersion_real
_atom_type_scat_dispersion_imag
_atom_type_scat_source
C C 0.0181 0.0091 'International Tables Vol C Tables 4.2.6.8 and 6.1.1.4'
H H 0.0000 0.0000 'International Tables Vol C Tables 4.2.6.8 and 6.1.1.4'
B B 0.0090 0.0039 'International Tables Vol C Tables 4.2.6.8 and 6.1.1.4'
F F 0.0727 0.0534 'International Tables Vol C Tables 4.2.6.8 and 6.1.1.4'
N N 0.0311 0.0180 'International Tables Vol C Tables 4.2.6.8 and 6.1.1.4'
O O 0.0492 0.0322 'International Tables Vol C Tables 4.2.6.8 and 6.1.1.4'
Pd Pd 0.1215 3.9337 'International Tables Vol C Tables 4.2.6.8 and 6.1.1.4'

loop_
_exptl_crystal_face_index_h
_exptl_crystal_face_index_k
_exptl_crystal_face_index_l
_exptl_crystal_face_perp_dist
5 -5 -4 0.0378
-5 5 4 0.0576
0 -6 -3 0.0982
0 6 3 0.0982
1 -1 14 0.0168
-1 1 -14 0.0010
1 -5 9 0.0783
-1 5 -8 0.0684

loop_
_geom_angle_atom_site_label_1
_geom_angle_atom_site_label_2
_geom_angle_atom_site_label_3
_geom_angle
_geom_angle_site_symmetry_3
N4 Pd1 N7 98.39(13) 2_656
N4 Pd1 N1 159.35(13) .
N3 Pd1 N7 177.69(14) 2_656
N3 Pd1 N4 79.36(13) .
N3 Pd1 N1 79.99(13) .
N1 Pd1 N7 102.26(13) 2_656
C20 N7 Pd1 119.8(3) 2_656
C19 N7 Pd1 121.7(3) 2_656
C19 N7 C20 118.4(3) .
N5 N6 C11 118.2(3) .
N5 N6 C10 111.7(3) .
C10 N6 C11 130.1(3) .
N5 N4 Pd1 133.8(3) .
N5 N4 C9 111.7(3) .
C9 N4 Pd1 114.3(3) .
C4 N3 Pd1 118.2(3) .
C4 N3 C8 122.1(3) .
C8 N3 Pd1 119.6(3) .
N2 N1 Pd1 111.1(2) .
C1 N1 Pd1 143.3(3) .
C1 N1 N2 105.5(3) .
N1 N2 C4 118.1(3) .
C3 N2 N1 110.7(3) .
C3 N2 C4 131.2(3) .
N4 N5 N6 105.3(3) .
C16 C11 N6 118.3(4) .
C12 C11 N6 119.7(3) .
C12 C11 C16 121.9(4) .
C21 C17 C15 121.3(3) .
C18 C17 C15 122.0(3) .
C18 C17 C21 116.6(3) .
C27 N9 C26 121.9(4) .
C27 N9 C25 121.9(5) .
C25 N9 C26 116.1(5) .
N3 C4 N2 112.6(3) .
N3 C4 C5 121.6(4) .
C5 C4 N2 125.8(4) .
C16 C15 C17 120.3(3) .
C16 C15 C14 119.0(4) .
C14 C15 C17 120.7(3) .
N3 C8 C9 110.6(3) .
N3 C8 C7 119.8(4) .
C7 C8 C9 129.5(4) .
N6 C10 C9 104.7(3) .
C11 C16 C15 119.5(4) .
C24 N8 C22 120.7(5) .
C24 N8 C23 121.7(5) .
C22 N8 C23 117.6(5) .
N4 C9 C8 116.1(3) .
N4 C9 C10 106.6(3) .
C10 C9 C8 137.2(4) .
C8 C7 C6 118.3(4) .
C13 C14 C15 120.3(4) .
C20 C21 C17 120.2(4) .
C11 C12 C13 118.1(4) .
C6 C5 C4 116.8(4) .
N7 C20 C21 122.4(4) .
C19 C18 C17 120.6(4) .
N7 C19 C18 121.8(4) .
C5 C6 C7 121.5(4) .
C3 C2 C1 106.5(4) .
C28 N10 C30 120.8(6) .
C28 N10 C29 120.3(6) .
C29 N10 C30 118.9(7) .
C14 C13 C12 121.2(4) .
N2 C3 C2 106.9(4) .
N1 C1 C2 110.3(4) .
O2 C27 N9 126.2(5) .
O3 C28 N10 126.6(6) .
O1 C24 N8 126.3(5) .
F4 B1 F2 109.3(3) .
F3 B1 F4 109.8(4) .
F3 B1 F1 107.9(4) .
F3 B1 F2 111.4(4) .
F1 B1 F4 110.5(4) .
F1 B1 F2 107.8(4) .
F8 B2 F6 109.7(4) .
F8 B2 F5 109.2(5) .
F5 B2 F6 108.8(5) .
F7 B2 F6 109.5(5) .
F7 B2 F8 110.8(5) .
F7 B2 F5 108.8(5) .

loop_
_geom_bond_atom_site_label_1
_geom_bond_atom_site_label_2
_geom_bond_distance
_geom_bond_site_symmetry_2
Pd1 N7 2.031(3) 2_656
Pd1 N4 2.012(4) .
Pd1 N3 1.966(3) .
Pd1 N1 2.028(4) .
F4 B1 1.396(5) .
F3 B1 1.373(6) .
F6 B2 1.391(6) .
F1 B1 1.385(6) .
N7 C20 1.352(5) .
N7 C19 1.341(5) .
F2 B1 1.399(5) .
F8 B2 1.381(7) .
F5 B2 1.381(7) .
N6 N5 1.350(5) .
N6 C11 1.430(5) .
N6 C10 1.362(5) .
N4 N5 1.304(5) .
N4 C9 1.368(5) .
N3 C4 1.333(5) .
N3 C8 1.354(5) .
F7 B2 1.376(7) .
N1 N2 1.382(4) .
N1 C1 1.329(5) .
N2 C4 1.405(5) .
N2 C3 1.346(5) .
O1 C24 1.222(7) .
O3 C28 1.227(6) .
O2 C27 1.239(6) .
C11 C16 1.391(5) .
C11 C12 1.384(6) .
C17 C15 1.491(5) .
C17 C21 1.401(6) .
C17 C18 1.391(6) .
N9 C27 1.324(7) .
N9 C26 1.455(6) .
N9 C25 1.449(6) .
C4 C5 1.389(5) .
C15 C16 1.395(6) .
C15 C14 1.399(6) .
C8 C9 1.462(5) .
C8 C7 1.376(5) .
C10 C9 1.374(6) .
N8 C24 1.342(7) .
N8 C22 1.447(7) .
N8 C23 1.455(8) .
C7 C6 1.404(6) .
C14 C13 1.385(6) .
C21 C20 1.371(5) .
C12 C13 1.388(6) .
C5 C6 1.389(6) .
C18 C19 1.387(6) .
C2 C3 1.371(6) .
C2 C1 1.393(6) .
N10 C28 1.309(7) .
N10 C30 1.447(10) .
N10 C29 1.445(9) .

loop_
_exptl_oxdiff_crystal_face_indexfrac_h
_exptl_oxdiff_crystal_face_indexfrac_k
_exptl_oxdiff_crystal_face_indexfrac_l
_exptl_oxdiff_crystal_face_x
_exptl_oxdiff_crystal_face_y
_exptl_oxdiff_crystal_face_z
4.9981 -5.0047 -4.0029 0.0286 0.1071 1.0514
-4.9981 5.0047 4.0029 -0.0286 -0.1071 -1.0514
-0.0046 -6.0031 -3.0215 0.3488 0.8731 0.4605
0.0046 6.0031 3.0215 -0.3488 -0.8731 -0.4605
1.0020 -1.0030 14.0212 0.8293 -0.5420 -0.0812
-1.0020 1.0030 -14.0212 -0.8293 0.5420 0.0812
0.9984 -5.0047 9.0025 0.8948 0.1542 0.2848
-0.9982 5.0046 -8.0010 -0.8392 -0.1923 -0.3045
